data_7230787
loop_
_publ_author_name
'Manna, Utsab'
'Das, Gopal'

_publ_section_title
;
 Cyclic (H2O)6confined hexameric host--guest assemblies and aerial
 CO2fixation by electron-rich neutral urea/thiourea scaffolds
;
_journal_issue 26
_journal_name_full CrystEngComm
_journal_page_first 3741
_journal_paper_doi 10.1039/C8CE00611C
_journal_volume 20
_journal_year 2018
_chemical_formula_moiety 'C27 H33 N7 O3'
_chemical_formula_sum 'C27 H33 N7 O3'
_chemical_formula_weight 503.60
_space_group_crystal_system triclinic
_space_group_IT_number 2
_space_group_name_Hall '-P 1'
_space_group_name_H-M_alt 'P -1'
_symmetry_space_group_name_Hall '-P 1'
_symmetry_space_group_name_H-M 'P -1'
_atom_sites_solution_hydrogens geom
_audit_creation_method SHELXL-2014/7
_audit_update_record
;
2017-09-25 deposited with the CCDC.
2018-05-29 downloaded from the CCDC.
;
_cell_angle_alpha 84.367(9)
_cell_angle_beta 71.200(9)
_cell_angle_gamma 74.329(10)
_cell_formula_units_Z 2
_cell_length_a 9.4626(10)
_cell_length_b 12.2484(14)
_cell_length_c 12.7852(13)
_cell_measurement_reflns_used 1323
_cell_measurement_temperature 298(2)
_cell_measurement_theta_max 21.2030
_cell_measurement_theta_min 3.2450
_cell_volume 1350.5(3)
_computing_cell_refinement 'Bruker SMART'
_computing_data_collection 'Bruker SMART'
_computing_data_reduction 'Bruker SAINT'
_computing_molecular_graphics 'Bruker SHELXTL'
_computing_publication_material 'Bruker SHELXTL'
_computing_structure_refinement 'SHELXL-2014/7 (Sheldrick, 2014)'
_computing_structure_solution 'Bruker SHELXTL'
_diffrn_ambient_temperature 298(2)
_diffrn_measured_fraction_theta_full 0.998
_diffrn_measured_fraction_theta_max 0.998
_diffrn_measurement_device_type 'CCD area detector'
_diffrn_measurement_method 'phi and omega scans'
_diffrn_radiation_type MoK\a
_diffrn_radiation_wavelength 0.71073
_diffrn_reflns_av_R_equivalents 0.0323
_diffrn_reflns_av_unetI/netI 0.0772
_diffrn_reflns_Laue_measured_fraction_full 0.998
_diffrn_reflns_Laue_measured_fraction_max 0.998
_diffrn_reflns_limit_h_max 11
_diffrn_reflns_limit_h_min -10
_diffrn_reflns_limit_k_max 14
_diffrn_reflns_limit_k_min -14
_diffrn_reflns_limit_l_max 15
_diffrn_reflns_limit_l_min -15
_diffrn_reflns_number 8182
_diffrn_reflns_point_group_measured_fraction_full 0.998
_diffrn_reflns_point_group_measured_fraction_max 0.998
_diffrn_reflns_theta_full 24.999
_diffrn_reflns_theta_max 24.999
_diffrn_reflns_theta_min 3.251
_diffrn_source 'sealed tube'
_exptl_absorpt_coefficient_mu 0.084
_exptl_absorpt_correction_type multi-scan
_exptl_absorpt_process_details SADABS
_exptl_crystal_colour colourless
_exptl_crystal_density_diffrn 1.238
_exptl_crystal_description plate
_exptl_crystal_F_000 536.0
_exptl_crystal_size_max 0.29
_exptl_crystal_size_mid 0.24
_exptl_crystal_size_min 0.20
_exptl_transmission_factor_max 0.983
_exptl_transmission_factor_min 0.976
_refine_diff_density_max 0.302
_refine_diff_density_min -0.235
_refine_diff_density_rms 0.067
_refine_ls_extinction_method none
_refine_ls_goodness_of_fit_ref 1.130
_refine_ls_hydrogen_treatment constr
_refine_ls_matrix_type full
_refine_ls_number_parameters 334
_refine_ls_number_reflns 4757
_refine_ls_number_restraints 0
_refine_ls_restrained_S_all 1.130
_refine_ls_R_factor_all 0.1455
_refine_ls_R_factor_gt 0.0772
_refine_ls_shift/su_max 0.007
_refine_ls_shift/su_mean 0.001
_refine_ls_structure_factor_coef Fsqd
_refine_ls_weighting_details 'w=1/[\s^2^(Fo^2^)+(0.0800P)^2^] where P=(Fo^2^+2Fc^2^)/3'
_refine_ls_weighting_scheme calc
_refine_ls_wR_factor_gt 0.1809
_refine_ls_wR_factor_ref 0.2272
_reflns_Friedel_coverage 0.000
_reflns_number_gt 2399
_reflns_number_total 4757
_reflns_threshold_expression 'I > 2\s(I)'
_cod_data_source_file c8ce00611c2.cif
_cod_data_source_block T-Ph-NCO-Ligand
_cod_depositor_comments 'Adding full bibliography for 7230787--7230794.cif.'
_cod_database_code 7230787
_shelx_shelxl_version_number 2014/7
_shelx_space_group_comment
;
The symmetry employed for this shelxl refinement is uniquely defined
by the following loop, which should always be used as a source of
symmetry information in preference to the above space-group names.
They are only intended as comments.
;

loop_
_space_group_symop_operation_xyz
'x, y, z'
'-x, -y, -z'

loop_
_atom_site_label
_atom_site_type_symbol
_atom_site_fract_x
_atom_site_fract_y
_atom_site_fract_z
_atom_site_U_iso_or_equiv
_atom_site_adp_type
_atom_site_occupancy
_atom_site_site_symmetry_order
_atom_site_calc_flag
_atom_site_refinement_flags_posn
_atom_site_refinement_flags_adp
O1 O 0.0703(3) 0.4523(2) 1.10478(18) 0.0614(7) Uani 1 1 d . .
O2 O 0.2830(3) 0.5026(2) 0.54268(19) 0.0702(8) Uani 1 1 d . .
N1 N 0.3799(3) 0.6709(2) 0.8224(2) 0.0535(8) Uani 1 1 d . .
O3 O 0.5492(3) 0.3707(2) 0.8260(2) 0.0699(8) Uani 1 1 d . .
N4 N 0.1896(4) 0.5870(3) 0.7084(2) 0.0646(9) Uani 1 1 d . .
H4N H 0.1372 0.5829 0.7769 0.078 Uiso 1 1 calc R U
N2 N 0.2645(3) 0.5116(3) 0.9760(2) 0.0593(9) Uani 1 1 d . .
H2N H 0.3504 0.4907 0.9241 0.071 Uiso 1 1 calc R U
C3 C 0.1908(4) 0.4319(3) 1.0257(3) 0.0522(10) Uani 1 1 d . .
N6 N 0.6510(3) 0.4893(3) 0.6924(2) 0.0631(9) Uani 1 1 d . .
H6N H 0.6863 0.5003 0.6224 0.076 Uiso 1 1 calc R U
N5 N 0.1029(3) 0.4380(3) 0.6827(2) 0.0665(9) Uani 1 1 d . .
H5N H 0.0493 0.4485 0.7511 0.080 Uiso 1 1 calc R U
C12 C 0.1972(4) 0.5097(3) 0.6378(3) 0.0568(10) Uani 1 1 d . .
N3 N 0.2605(4) 0.3272(3) 0.9822(3) 0.0676(10) Uani 1 1 d . .
H3N H 0.3417 0.3216 0.9257 0.081 Uiso 1 1 calc R U
N7 N 0.5908(4) 0.3387(3) 0.6448(3) 0.0687(10) Uani 1 1 d . .
H7N H 0.6126 0.3681 0.5795 0.082 Uiso 1 1 calc R U
C21 C 0.5955(4) 0.3984(3) 0.7276(3) 0.0559(10) Uani 1 1 d . .
C5 C 0.1595(5) 0.1998(4) 1.1290(3) 0.0693(11) Uani 1 1 d . .
H5 H 0.1485 0.2506 1.1824 0.083 Uiso 1 1 calc R U
C13 C 0.0834(4) 0.3498(3) 0.6308(3) 0.0593(10) Uani 1 1 d . .
C1 C 0.3309(4) 0.6898(3) 0.9408(3) 0.0605(10) Uani 1 1 d . .
H1A H 0.2903 0.7705 0.9546 0.073 Uiso 1 1 calc R U
H1B H 0.4195 0.6636 0.9675 0.073 Uiso 1 1 calc R U
C19 C 0.5374(4) 0.6814(3) 0.7673(3) 0.0645(11) Uani 1 1 d . .
H19A H 0.5582 0.7372 0.8052 0.077 Uiso 1 1 calc R U
H19B H 0.5466 0.7080 0.6919 0.077 Uiso 1 1 calc R U
C2 C 0.2090(4) 0.6291(3) 1.0038(3) 0.0614(11) Uani 1 1 d . .
H2A H 0.1862 0.6375 1.0826 0.074 Uiso 1 1 calc R U
H2B H 0.1148 0.6617 0.9848 0.074 Uiso 1 1 calc R U
C4 C 0.2142(4) 0.2268(3) 1.0194(3) 0.0607(10) Uani 1 1 d . .
C10 C 0.2701(5) 0.7380(3) 0.7684(3) 0.0640(11) Uani 1 1 d . .
H10A H 0.2966 0.8092 0.7427 0.077 Uiso 1 1 calc R U
H10B H 0.1677 0.7552 0.8217 0.077 Uiso 1 1 calc R U
C20 C 0.6550(4) 0.5702(3) 0.7658(3) 0.0632(11) Uani 1 1 d . .
H20A H 0.7571 0.5837 0.7428 0.076 Uiso 1 1 calc R U
H20B H 0.6360 0.5384 0.8401 0.076 Uiso 1 1 calc R U
C11 C 0.2680(5) 0.6773(3) 0.6716(3) 0.0653(11) Uani 1 1 d . .
H11A H 0.2160 0.7313 0.6266 0.078 Uiso 1 1 calc R U
H11B H 0.3731 0.6457 0.6261 0.078 Uiso 1 1 calc R U
C22 C 0.5537(5) 0.2340(4) 0.6560(3) 0.0653(11) Uani 1 1 d . .
C18 C 0.0993(5) 0.3519(4) 0.5202(3) 0.0803(13) Uani 1 1 d . .
H18 H 0.1269 0.4127 0.4764 0.096 Uiso 1 1 calc R U
C23 C 0.4716(5) 0.2141(4) 0.5907(4) 0.0771(13) Uani 1 1 d . .
H23 H 0.4392 0.2706 0.5432 0.092 Uiso 1 1 calc R U
C14 C 0.0382(5) 0.2617(4) 0.6936(4) 0.0822(14) Uani 1 1 d . .
H14 H 0.0250 0.2595 0.7690 0.099 Uiso 1 1 calc R U
C27 C 0.5990(5) 0.1490(4) 0.7267(4) 0.0871(14) Uani 1 1 d . .
H27 H 0.6525 0.1619 0.7719 0.104 Uiso 1 1 calc R U
C6 C 0.1205(5) 0.0981(4) 1.1613(4) 0.0869(14) Uani 1 1 d . .
H6 H 0.0830 0.0811 1.2361 0.104 Uiso 1 1 calc R U
C26 C 0.5658(7) 0.0450(4) 0.7310(5) 0.1112(19) Uani 1 1 d . .
H26 H 0.5981 -0.0122 0.7779 0.133 Uiso 1 1 calc R U
C7 C 0.1363(7) 0.0232(5) 1.0849(6) 0.1137(19) Uani 1 1 d . .
H7 H 0.1099 -0.0452 1.1068 0.136 Uiso 1 1 calc R U
C24 C 0.4381(6) 0.1106(5) 0.5962(5) 0.0992(16) Uani 1 1 d . .
H24 H 0.3831 0.0980 0.5519 0.119 Uiso 1 1 calc R U
C25 C 0.4836(8) 0.0272(5) 0.6645(6) 0.114(2) Uani 1 1 d . .
H25 H 0.4599 -0.0421 0.6671 0.137 Uiso 1 1 calc R U
C9 C 0.2283(6) 0.1503(4) 0.9423(4) 0.0905(15) Uani 1 1 d . .
H9 H 0.2630 0.1678 0.8675 0.109 Uiso 1 1 calc R U
C15 C 0.0119(7) 0.1761(5) 0.6469(5) 0.1078(19) Uani 1 1 d . .
H15 H -0.0201 0.1171 0.6914 0.129 Uiso 1 1 calc R U
C17 C 0.0745(6) 0.2645(5) 0.4731(4) 0.1057(18) Uani 1 1 d . .
H17 H 0.0873 0.2663 0.3978 0.127 Uiso 1 1 calc R U
C8 C 0.1919(7) 0.0488(5) 0.9746(5) 0.119(2) Uani 1 1 d . .
H8 H 0.2047 -0.0029 0.9216 0.143 Uiso 1 1 calc R U
C16 C 0.0317(7) 0.1759(5) 0.5366(5) 0.118(2) Uani 1 1 d . .
H16 H 0.0162 0.1165 0.5053 0.141 Uiso 1 1 calc R U

loop_
_atom_site_aniso_label
_atom_site_aniso_U_11
_atom_site_aniso_U_22
_atom_site_aniso_U_33
_atom_site_aniso_U_23
_atom_site_aniso_U_13
_atom_site_aniso_U_12
O1 0.0518(15) 0.0882(19) 0.0437(14) 0.0009(13) -0.0063(12) -0.0277(13)
O2 0.0674(17) 0.111(2) 0.0388(15) 0.0027(14) -0.0092(13) -0.0427(16)
N1 0.0532(18) 0.070(2) 0.0467(17) 0.0020(15) -0.0186(14) -0.0287(15)
O3 0.0698(18) 0.098(2) 0.0438(15) 0.0074(14) -0.0134(13) -0.0315(15)
N4 0.068(2) 0.095(2) 0.0394(17) 0.0015(17) -0.0087(15) -0.0452(19)
N2 0.0561(19) 0.070(2) 0.0491(18) 0.0014(17) -0.0058(15) -0.0247(17)
C3 0.054(2) 0.075(3) 0.037(2) 0.005(2) -0.0190(18) -0.027(2)
N6 0.065(2) 0.084(2) 0.0424(17) 0.0002(17) -0.0109(15) -0.0309(18)
N5 0.062(2) 0.092(2) 0.0445(17) -0.0015(17) -0.0022(15) -0.0357(19)
C12 0.050(2) 0.084(3) 0.042(2) 0.007(2) -0.0154(18) -0.028(2)
N3 0.067(2) 0.073(2) 0.058(2) -0.0028(18) -0.0038(17) -0.0291(18)
N7 0.086(3) 0.078(2) 0.0468(19) 0.0035(17) -0.0193(17) -0.031(2)
C21 0.044(2) 0.076(3) 0.047(2) 0.002(2) -0.0152(18) -0.0140(19)
C5 0.067(3) 0.078(3) 0.067(3) 0.013(2) -0.023(2) -0.026(2)
C13 0.051(2) 0.075(3) 0.052(2) -0.002(2) -0.0082(19) -0.025(2)
C1 0.069(3) 0.069(3) 0.052(2) 0.000(2) -0.0214(19) -0.028(2)
C19 0.067(3) 0.081(3) 0.058(2) 0.003(2) -0.020(2) -0.041(2)
C2 0.065(2) 0.074(3) 0.045(2) -0.001(2) -0.0132(18) -0.022(2)
C4 0.052(2) 0.068(3) 0.063(3) 0.001(2) -0.016(2) -0.019(2)
C10 0.063(2) 0.074(3) 0.067(2) 0.009(2) -0.032(2) -0.025(2)
C20 0.056(2) 0.088(3) 0.056(2) -0.004(2) -0.0229(19) -0.028(2)
C11 0.065(3) 0.093(3) 0.054(2) 0.019(2) -0.0316(19) -0.037(2)
C22 0.057(2) 0.077(3) 0.060(3) -0.003(2) -0.015(2) -0.016(2)
C18 0.085(3) 0.107(4) 0.064(3) 0.007(3) -0.023(2) -0.051(3)
C23 0.069(3) 0.083(3) 0.078(3) -0.009(3) -0.022(2) -0.017(2)
C14 0.090(3) 0.087(3) 0.067(3) 0.001(3) -0.006(2) -0.042(3)
C27 0.081(3) 0.088(4) 0.096(4) 0.009(3) -0.038(3) -0.018(3)
C6 0.073(3) 0.087(4) 0.095(4) 0.021(3) -0.024(3) -0.022(3)
C26 0.108(4) 0.071(4) 0.148(5) 0.011(3) -0.042(4) -0.013(3)
C7 0.124(5) 0.084(4) 0.139(5) 0.007(4) -0.034(4) -0.048(3)
C24 0.097(4) 0.090(4) 0.123(5) -0.008(4) -0.040(3) -0.033(3)
C25 0.119(5) 0.082(4) 0.139(5) -0.009(4) -0.024(4) -0.039(4)
C9 0.105(4) 0.086(3) 0.082(3) -0.012(3) -0.018(3) -0.036(3)
C15 0.131(5) 0.101(4) 0.093(4) 0.006(3) -0.009(3) -0.067(4)
C17 0.121(4) 0.147(5) 0.076(3) -0.007(3) -0.031(3) -0.075(4)
C8 0.162(6) 0.093(4) 0.113(5) -0.011(4) -0.031(4) -0.057(4)
C16 0.137(5) 0.136(5) 0.108(5) -0.012(4) -0.028(4) -0.087(4)

loop_
_atom_type_symbol
_atom_type_description
_atom_type_scat_dispersion_real
_atom_type_scat_dispersion_imag
_atom_type_scat_source
C C 0.0033 0.0016 'International Tables Vol C Tables 4.2.6.8 and 6.1.1.4'
H H 0.0000 0.0000 'International Tables Vol C Tables 4.2.6.8 and 6.1.1.4'
N N 0.0061 0.0033 'International Tables Vol C Tables 4.2.6.8 and 6.1.1.4'
O O 0.0106 0.0060 'International Tables Vol C Tables 4.2.6.8 and 6.1.1.4'
P P 0.1023 0.0942 'International Tables Vol C Tables 4.2.6.8 and 6.1.1.4'

loop_
_geom_angle_atom_site_label_1
_geom_angle_atom_site_label_2
_geom_angle_atom_site_label_3
_geom_angle
C1 N1 C10 113.3(3)
C1 N1 C19 112.5(3)
C10 N1 C19 112.7(3)
C12 N4 C11 121.4(3)
C3 N2 C2 124.1(3)
O1 C3 N2 122.9(4)
O1 C3 N3 123.1(3)
N2 C3 N3 114.0(3)
C21 N6 C20 123.5(3)
C12 N5 C13 128.0(3)
O2 C12 N4 122.6(3)
O2 C12 N5 123.2(3)
N4 C12 N5 114.2(3)
C3 N3 C4 126.9(3)
C21 N7 C22 126.2(3)
O3 C21 N6 124.0(4)
O3 C21 N7 122.2(4)
N6 C21 N7 113.8(3)
C4 C5 C6 120.8(4)
C14 C13 C18 118.4(4)
C14 C13 N5 118.8(4)
C18 C13 N5 122.6(4)
N1 C1 C2 112.1(3)
N1 C19 C20 111.9(3)
N2 C2 C1 109.0(3)
C5 C4 C9 118.3(4)
C5 C4 N3 123.0(4)
C9 C4 N3 118.6(4)
N1 C10 C11 112.4(3)
N6 C20 C19 112.5(3)
N4 C11 C10 111.4(3)
C27 C22 C23 118.8(4)
C27 C22 N7 123.0(4)
C23 C22 N7 118.2(4)
C13 C18 C17 120.7(4)
C24 C23 C22 120.0(5)
C13 C14 C15 120.7(4)
C22 C27 C26 120.8(5)
C7 C6 C5 120.4(5)
C27 C26 C25 119.2(6)
C6 C7 C8 119.5(5)
C25 C24 C23 121.2(6)
C24 C25 C26 120.0(6)
C8 C9 C4 120.8(5)
C16 C15 C14 121.3(5)
C16 C17 C18 120.3(5)
C9 C8 C7 120.3(5)
C15 C16 C17 118.6(5)

loop_
_geom_bond_atom_site_label_1
_geom_bond_atom_site_label_2
_geom_bond_distance
O1 C3 1.240(4)
O2 C12 1.221(4)
N1 C1 1.455(4)
N1 C10 1.457(5)
N1 C19 1.464(4)
O3 C21 1.238(4)
N4 C12 1.344(4)
N4 C11 1.454(4)
N2 C3 1.343(4)
N2 C2 1.430(4)
C3 N3 1.355(4)
N6 C21 1.336(4)
N6 C20 1.446(4)
N5 C12 1.375(4)
N5 C13 1.404(4)
N3 C4 1.405(4)
N7 C21 1.362(4)
N7 C22 1.401(5)
C5 C4 1.370(5)
C5 C6 1.381(5)
C13 C14 1.360(5)
C13 C18 1.371(5)
C1 C2 1.510(4)
C19 C20 1.505(5)
C4 C9 1.376(5)
C10 C11 1.513(5)
C22 C27 1.380(6)
C22 C23 1.386(6)
C18 C17 1.384(6)
C23 C24 1.377(6)
C14 C15 1.370(6)
C27 C26 1.384(6)
C6 C7 1.351(7)
C26 C25 1.390(8)
C7 C8 1.375(7)
C24 C25 1.350(8)
C9 C8 1.369(6)
C15 C16 1.361(7)
C17 C16 1.362(7)
